data_1509131
loop_
_publ_author_name
'Gunbas, Gorkem'
'Hafezi, Nema'
'Sheppard, William L'
'Olmstead, Marilyn M'
'Stoyanova, Irini V'
'Tham, Fook S'
'Meyer, Matthew P'
'Mascal, Mark'

_publ_section_title
;
 Extreme oxatriquinanes and a record C-O bond length.
;
_journal_issue 12
_journal_name_full 'Nature chemistry'
_journal_page_first 1018
_journal_page_last 1023
_journal_paper_doi 10.1038/nchem.1502
_journal_volume 4
_journal_year 2012
_chemical_formula_moiety 'C12 H21 O, F6 P'
_chemical_formula_sum 'C12 H21 F6 O P'
_chemical_formula_weight 326.26
_chemical_name_systematic
; 
 ? 
;
_space_group_IT_number 14
_symmetry_cell_setting monoclinic
_symmetry_space_group_name_Hall '-P 2ybc'
_symmetry_space_group_name_H-M 'P 1 21/c 1'
_atom_sites_solution_hydrogens geom
_atom_sites_solution_primary direct
_atom_sites_solution_secondary difmap
_audit_creation_method SHELXL-97
_cell_angle_alpha 90.00
_cell_angle_beta 97.677(2)
_cell_angle_gamma 90.00
_cell_formula_units_Z 4
_cell_length_a 8.4923(3)
_cell_length_b 14.1476(5)
_cell_length_c 12.0094(4)
_cell_measurement_reflns_used 9997
_cell_measurement_temperature 90(2)
_cell_measurement_theta_max 31.6
_cell_measurement_theta_min 2.72
_cell_volume 1429.94(9)
_computing_cell_refinement 'SAINT (Bruker, 2011)'
_computing_data_collection 'Apex2 (Bruker, 2011)'
_computing_data_reduction 'SAINT (Bruker, 2011)'
_computing_publication_material 'SHELXL-97 (Sheldrick, 2008)'
_computing_structure_refinement 'SHELXL-97 (Sheldrick, 2008)'
_computing_structure_solution 'SHELXS-97 (Sheldrick, 2008)'
_diffrn_ambient_temperature 90(2)
_diffrn_detector_area_resol_mean 8.3
_diffrn_measured_fraction_theta_full 0.997
_diffrn_measured_fraction_theta_max 0.997
_diffrn_measurement_device_type 'Bruker SMART ApexII'
_diffrn_measurement_method \w
_diffrn_radiation_monochromator graphite
_diffrn_radiation_source 'fine-focus sealed tube'
_diffrn_radiation_type MoK\a
_diffrn_radiation_wavelength 0.71073
_diffrn_reflns_av_R_equivalents 0.0655
_diffrn_reflns_av_sigmaI/netI 0.0330
_diffrn_reflns_limit_h_max 12
_diffrn_reflns_limit_h_min -12
_diffrn_reflns_limit_k_max 20
_diffrn_reflns_limit_k_min -20
_diffrn_reflns_limit_l_max 17
_diffrn_reflns_limit_l_min -17
_diffrn_reflns_number 23684
_diffrn_reflns_theta_full 31.62
_diffrn_reflns_theta_max 31.62
_diffrn_reflns_theta_min 2.42
_exptl_absorpt_coefficient_mu 0.252
_exptl_absorpt_correction_T_max 0.958
_exptl_absorpt_correction_T_min 0.891
_exptl_absorpt_correction_type multi-scan
_exptl_absorpt_process_details 'SADABS (Sheldrick, 2003)'
_exptl_crystal_colour colorless
_exptl_crystal_density_diffrn 1.515
_exptl_crystal_density_method 'not measured'
_exptl_crystal_description needle
_exptl_crystal_F_000 680
_exptl_crystal_size_max 0.47
_exptl_crystal_size_mid 0.21
_exptl_crystal_size_min 0.17
_refine_diff_density_max 0.386
_refine_diff_density_min -0.498
_refine_diff_density_rms 0.057
_refine_ls_extinction_method none
_refine_ls_goodness_of_fit_ref 1.058
_refine_ls_hydrogen_treatment constr
_refine_ls_matrix_type full
_refine_ls_number_parameters 239
_refine_ls_number_reflns 4806
_refine_ls_number_restraints 6
_refine_ls_restrained_S_all 1.061
_refine_ls_R_factor_all 0.0474
_refine_ls_R_factor_gt 0.0424
_refine_ls_shift/su_max 0.001
_refine_ls_shift/su_mean 0.000
_refine_ls_structure_factor_coef Fsqd
_refine_ls_weighting_details 'calc w=1/[\s^2^(Fo^2^)+(0.0697P)^2^+0.4869P] where P=(Fo^2^+2Fc^2^)/3'
_refine_ls_weighting_scheme calc
_refine_ls_wR_factor_gt 0.1272
_refine_ls_wR_factor_ref 0.1311
_reflns_number_gt 4195
_reflns_number_total 4806
_reflns_threshold_expression I>2\s(I)
_cod_data_source_file nchem.1502-s2.cif
_cod_data_source_block a4
_cod_original_sg_symbol_H-M 'P 21/c'
_cod_database_code 1509131

loop_
_symmetry_equiv_pos_as_xyz
'x, y, z'
'-x, y+1/2, -z+1/2'
'-x, -y, -z'
'x, -y-1/2, z-1/2'

loop_
_atom_site_label
_atom_site_type_symbol
_atom_site_fract_x
_atom_site_fract_y
_atom_site_fract_z
_atom_site_U_iso_or_equiv
_atom_site_adp_type
_atom_site_occupancy
_atom_site_symmetry_multiplicity
_atom_site_calc_flag
_atom_site_refinement_flags
_atom_site_disorder_assembly
_atom_site_disorder_group
O1 O 0.1670(2) 0.75135(9) 0.41115(9) 0.0206(4) Uani 0.882(3) 1 d P A 1
C1 C 0.2486(2) 0.65646(11) 0.44806(10) 0.0215(2) Uani 0.882(3) 1 d P A 1
C2 C 0.1449(4) 0.62209(11) 0.53345(18) 0.0527(7) Uani 0.882(3) 1 d P A 1
H2A H 0.2071 0.5822 0.5912 0.063 Uiso 0.882(3) 1 calc PR A 1
H2B H 0.0542 0.5848 0.4962 0.063 Uiso 0.882(3) 1 calc PR A 1
C3 C 0.0863(4) 0.71172(12) 0.5867(2) 0.0582(8) Uani 0.882(3) 1 d P A 1
H3A H -0.0089 0.6983 0.6234 0.070 Uiso 0.882(3) 1 calc PR A 1
H3B H 0.1703 0.7385 0.6430 0.070 Uiso 0.882(3) 1 calc PR A 1
C4 C 0.0473(2) 0.77760(15) 0.4900(3) 0.0388(5) Uani 0.882(3) 1 d P A 1
H4 H -0.0639 0.7672 0.4528 0.047 Uiso 0.882(3) 1 calc PR A 1
C5 C 0.0795(3) 0.88213(11) 0.51074(17) 0.0326(4) Uani 0.882(3) 1 d P A 1
H5A H 0.0203 0.9209 0.4505 0.039 Uiso 0.882(3) 1 calc PR A 1
H5B H 0.0488 0.9019 0.5839 0.039 Uiso 0.882(3) 1 calc PR A 1
C6 C 0.2570(2) 0.89174(11) 0.51048(13) 0.0269(3) Uani 0.882(3) 1 d P A 1
H6A H 0.3161 0.8692 0.5822 0.032 Uiso 0.882(3) 1 calc PR A 1
H6B H 0.2866 0.9583 0.4984 0.032 Uiso 0.882(3) 1 calc PR A 1
C7 C 0.2907(2) 0.82998(10) 0.41338(12) 0.0292(3) Uani 0.882(3) 1 d P A 1
H7 H 0.2757 0.8664 0.3414 0.035 Uiso 0.882(3) 1 calc PR A 1
C8 C 0.4450(2) 0.77621(14) 0.42543(18) 0.0474(6) Uani 0.882(3) 1 d P A 1
H8A H 0.5324 0.8147 0.4651 0.057 Uiso 0.882(3) 1 calc PR A 1
H8B H 0.4729 0.7580 0.3509 0.057 Uiso 0.882(3) 1 calc PR A 1
C9 C 0.4155(2) 0.68996(13) 0.49313(15) 0.0400(5) Uani 0.882(3) 1 d P A 1
H9A H 0.4225 0.7060 0.5739 0.048 Uiso 0.882(3) 1 calc PR A 1
H9B H 0.4945 0.6402 0.4838 0.048 Uiso 0.882(3) 1 calc PR A 1
C10 C 0.2384(2) 0.59612(15) 0.34302(12) 0.0197(4) Uani 0.882(3) 1 d P A 1
H10A H 0.3031 0.6256 0.2897 0.024 Uiso 0.882(3) 1 calc PR A 1
H10B H 0.1267 0.5945 0.3066 0.024 Uiso 0.882(3) 1 calc PR A 1
C11 C 0.2960(2) 0.49496(10) 0.36733(12) 0.0284(3) Uani 0.882(3) 1 d P A 1
H11A H 0.2446 0.4692 0.4302 0.034 Uiso 0.882(3) 1 calc PR A 1
H11B H 0.4122 0.4957 0.3912 0.034 Uiso 0.882(3) 1 calc PR A 1
C12 C 0.25917(19) 0.43021(9) 0.26521(11) 0.0243(3) Uani 0.882(3) 1 d P A 1
H12A H 0.2977 0.3663 0.2849 0.036 Uiso 0.882(3) 1 calc PR A 1
H12B H 0.3121 0.4544 0.2033 0.036 Uiso 0.882(3) 1 calc PR A 1
H12C H 0.1441 0.4284 0.2419 0.036 Uiso 0.882(3) 1 calc PR A 1
O1B O 0.1836(5) 0.7448(3) 0.4141(4) 0.014(3) Uiso 0.118(3) 1 d PG A 2
C1B C 0.2150(5) 0.6414(3) 0.4535(3) 0.016(3) Uiso 0.118(3) 1 d PG A 2
C2B C 0.0704(6) 0.6220(3) 0.5118(5) 0.028(3) Uiso 0.118(3) 1 d PG A 2
H2BA H 0.0957 0.5750 0.5726 0.034 Uiso 0.118(3) 1 d PG A 2
H2BB H -0.0184 0.5976 0.4576 0.034 Uiso 0.118(3) 1 d PG A 2
C3B C 0.0266(6) 0.7173(4) 0.5600(6) 0.032(3) Uiso 0.118(3) 1 d PG A 2
H3BA H -0.0845 0.7170 0.5764 0.038 Uiso 0.118(3) 1 d PG A 2
H3BB H 0.0980 0.7324 0.6298 0.038 Uiso 0.118(3) 1 d PG A 2
C4B C 0.0474(5) 0.7865(3) 0.4696(5) 0.0059(18) Uiso 0.118(3) 1 d PG A 2
H4BA H -0.0515 0.7912 0.4145 0.007 Uiso 0.118(3) 1 d PG A 2
C5B C 0.1100(7) 0.8842(3) 0.5047(6) 0.022(4) Uiso 0.118(3) 1 d PG A 2
H5BA H 0.0885 0.9296 0.4419 0.026 Uiso 0.118(3) 1 d PG A 2
H5BB H 0.0607 0.9079 0.5695 0.026 Uiso 0.118(3) 1 d PG A 2
C6B C 0.2871(7) 0.8696(3) 0.5366(5) 0.016(2) Uiso 0.118(3) 1 d PG A 2
H6BA H 0.3450 0.9304 0.5373 0.019 Uiso 0.118(3) 1 d PG A 2
H6BB H 0.3103 0.8397 0.6116 0.019 Uiso 0.118(3) 1 d PG A 2
C7B C 0.3324(6) 0.8048(3) 0.4457(5) 0.0160(17) Uiso 0.118(3) 1 d PG A 2
H7BA H 0.3571 0.8422 0.3796 0.019 Uiso 0.118(3) 1 d PG A 2
C8B C 0.4590(4) 0.7319(4) 0.4782(5) 0.0236(19) Uiso 0.118(3) 1 d PG A 2
H8BA H 0.5442 0.7579 0.5342 0.028 Uiso 0.118(3) 1 d PG A 2
H8BB H 0.5063 0.7103 0.4117 0.028 Uiso 0.118(3) 1 d PG A 2
C9B C 0.3744(5) 0.6520(4) 0.5278(4) 0.0204(18) Uiso 0.118(3) 1 d PG A 2
H9BA H 0.3582 0.6668 0.6061 0.025 Uiso 0.118(3) 1 d PG A 2
H9BB H 0.4369 0.5929 0.5279 0.025 Uiso 0.118(3) 1 d PG A 2
C10B C 0.2209(7) 0.5838(3) 0.3477(4) 0.018(4) Uiso 0.118(3) 1 d PG A 2
H10C H 0.3142 0.6037 0.3122 0.021 Uiso 0.118(3) 1 d PG A 2
H10D H 0.1244 0.5970 0.2941 0.021 Uiso 0.118(3) 1 d PG A 2
C11B C 0.2313(9) 0.4775(3) 0.3705(5) 0.0131(16) Uiso 0.118(3) 1 d PG A 2
H11C H 0.1490 0.4595 0.4176 0.016 Uiso 0.118(3) 1 d PG A 2
H11D H 0.3364 0.4627 0.4130 0.016 Uiso 0.118(3) 1 d PG A 2
C12B C 0.2086(11) 0.4192(4) 0.2624(6) 0.112(13) Uiso 0.118(3) 1 d PG A 2
H12D H 0.2160 0.3518 0.2811 0.168 Uiso 0.118(3) 1 d PG A 2
H12E H 0.2913 0.4357 0.2161 0.168 Uiso 0.118(3) 1 d PG A 2
H12F H 0.1039 0.4326 0.2205 0.168 Uiso 0.118(3) 1 d PG A 2
P1 P 0.27840(3) 1.10031(2) 0.27491(3) 0.02408(9) Uani 1 1 d . . .
F1 F 0.2613(3) 1.11024(17) 0.40664(15) 0.0384(5) Uani 0.752(8) 1 d PD B 1
F2 F 0.4057(4) 1.0197(2) 0.3034(4) 0.0502(8) Uani 0.752(8) 1 d PD B 1
F3 F 0.2877(4) 1.09303(19) 0.1460(2) 0.0499(6) Uani 0.752(8) 1 d PD B 1
F4 F 0.1450(2) 1.18090(12) 0.25153(15) 0.0363(4) Uani 0.752(8) 1 d PD B 1
F1B F 0.4070(13) 1.0275(9) 0.3309(13) 0.078(4) Uani 0.248(8) 1 d PD B 3
F2B F 0.3342(19) 1.0683(12) 0.1536(9) 0.112(6) Uani 0.248(8) 1 d PD B 3
F3B F 0.1728(12) 1.1678(10) 0.1955(18) 0.148(8) Uani 0.248(8) 1 d PD B 3
F4B F 0.2288(14) 1.1398(12) 0.3798(14) 0.110(5) Uani 0.248(8) 1 d PD B 3
F5 F 0.14071(9) 1.02164(6) 0.26371(7) 0.03087(17) Uani 1 1 d . B .
F6 F 0.41678(10) 1.17860(6) 0.28777(8) 0.0396(2) Uani 1 1 d . B .

loop_
_atom_site_aniso_label
_atom_site_aniso_U_11
_atom_site_aniso_U_22
_atom_site_aniso_U_33
_atom_site_aniso_U_23
_atom_site_aniso_U_13
_atom_site_aniso_U_12
O1 0.0214(5) 0.0145(5) 0.0253(7) 0.0005(3) 0.0005(3) 0.0016(3)
C1 0.0285(6) 0.0157(5) 0.0207(6) 0.0032(4) 0.0049(5) 0.0062(6)
C2 0.104(2) 0.0178(6) 0.0471(10) 0.0022(6) 0.0511(13) -0.0018(8)
C3 0.103(2) 0.0223(7) 0.0639(13) -0.0050(7) 0.0662(16) -0.0091(9)
C4 0.0249(7) 0.0292(8) 0.0655(14) -0.0160(8) 0.0180(7) 0.0001(5)
C5 0.0328(8) 0.0214(7) 0.0424(10) -0.0078(5) 0.0000(7) 0.0084(5)
C6 0.0385(7) 0.0196(5) 0.0236(6) -0.0028(5) 0.0072(5) -0.0045(5)
C7 0.0461(8) 0.0192(5) 0.0250(6) -0.0027(5) 0.0140(6) -0.0122(6)
C8 0.0307(7) 0.0505(11) 0.0658(12) -0.0338(10) 0.0247(7) -0.0187(7)
C9 0.0309(7) 0.0398(9) 0.0444(9) -0.0197(7) -0.0130(6) 0.0167(7)
C10 0.0212(6) 0.0162(5) 0.0218(7) 0.0000(4) 0.0029(4) 0.0001(5)
C11 0.0396(8) 0.0189(5) 0.0272(6) 0.0010(4) 0.0059(5) 0.0062(6)
C12 0.0274(6) 0.0162(5) 0.0299(6) -0.0032(4) 0.0058(4) 0.0000(4)
P1 0.02217(15) 0.02197(15) 0.02894(16) 0.00004(10) 0.00652(11) -0.00130(9)
F1 0.0393(8) 0.0522(10) 0.0242(6) -0.0021(6) 0.0062(5) -0.0100(7)
F2 0.0251(11) 0.0303(8) 0.099(2) 0.0091(10) 0.0218(13) 0.0106(7)
F3 0.0744(16) 0.0504(10) 0.0306(7) -0.0093(7) 0.0278(8) -0.0247(9)
F4 0.0337(6) 0.0233(6) 0.0507(9) 0.0020(6) 0.0016(6) 0.0057(4)
F1B 0.038(4) 0.071(6) 0.113(8) 0.057(5) -0.032(4) -0.021(4)
F2B 0.103(9) 0.181(12) 0.061(5) -0.078(7) 0.051(5) -0.108(9)
F3B 0.058(5) 0.121(8) 0.238(15) 0.146(10) -0.076(7) -0.041(5)
F4B 0.071(6) 0.126(10) 0.153(11) -0.094(8) 0.080(7) -0.036(6)
F5 0.0269(3) 0.0269(4) 0.0391(4) 0.0020(3) 0.0052(3) -0.0065(3)
F6 0.0348(4) 0.0344(4) 0.0497(5) -0.0003(4) 0.0061(3) -0.0126(3)

loop_
_atom_type_symbol
_atom_type_description
_atom_type_scat_dispersion_real
_atom_type_scat_dispersion_imag
_atom_type_scat_source
C C 0.0033 0.0016 'International Tables Vol C Tables 4.2.6.8 and 6.1.1.4'
H H 0.0000 0.0000 'International Tables Vol C Tables 4.2.6.8 and 6.1.1.4'
O O 0.0106 0.0060 'International Tables Vol C Tables 4.2.6.8 and 6.1.1.4'
F F 0.0171 0.0103 'International Tables Vol C Tables 4.2.6.8 and 6.1.1.4'
P P 0.1023 0.0942 'International Tables Vol C Tables 4.2.6.8 and 6.1.1.4'

loop_
_geom_angle_atom_site_label_1
_geom_angle_atom_site_label_2
_geom_angle_atom_site_label_3
_geom_angle
C4 O1 C7 109.01(10)
C4 O1 C1 110.09(13)
C7 O1 C1 110.23(15)
C10 C1 C2 114.06(19)
C10 C1 C9 114.73(15)
C2 C1 C9 117.10(16)
C10 C1 O1 106.04(10)
C2 C1 O1 101.14(13)
C9 C1 O1 101.03(14)
C1 C2 C3 105.46(12)
C1 C2 H2A 110.6
C3 C2 H2A 110.6
C1 C2 H2B 110.6
C3 C2 H2B 110.6
H2A C2 H2B 108.8
C4 C3 C2 104.09(16)
C4 C3 H3A 110.9
C2 C3 H3A 110.9
C4 C3 H3B 110.9
C2 C3 H3B 110.9
H3A C3 H3B 109.0
H3BA C3 H3BB 95.6
C3 C4 C5 117.69(19)
C3 C4 O1 103.53(15)
C5 C4 O1 102.64(17)
C3 C4 H4 110.8
C5 C4 H4 110.8
O1 C4 H4 110.8
C6 C5 C4 104.15(14)
C6 C5 H5A 110.9
C4 C5 H5A 110.9
C6 C5 H5B 110.9
C4 C5 H5B 110.9
H5A C5 H5B 108.9
C5 C6 C7 103.91(12)
C5 C6 H6A 111.0
C7 C6 H6A 111.0
C5 C6 H6B 111.0
C7 C6 H6B 111.0
H6A C6 H6B 109.0
C8 C7 C6 117.97(14)
C8 C7 O1 102.78(12)
C6 C7 O1 103.49(11)
C8 C7 H7 110.6
C6 C7 H7 110.6
O1 C7 H7 110.6
C7 C8 C9 104.84(12)
C7 C8 H8A 110.8
C9 C8 H8A 110.8
C7 C8 H8B 110.8
C9 C8 H8B 110.8
H8A C8 H8B 108.9
C8 C9 C1 105.92(13)
C8 C9 H9A 110.6
C1 C9 H9A 110.6
C8 C9 H9B 110.6
C1 C9 H9B 110.6
H9A C9 H9B 108.7
C1 C10 C11 112.77(11)
C1 C10 H10A 109.0
C11 C10 H10A 109.0
C1 C10 H10B 109.0
C11 C10 H10B 109.0
H10A C10 H10B 107.8
C10 C11 C12 112.45(11)
C10 C11 H11A 109.1
C12 C11 H11A 109.1
C10 C11 H11B 109.1
C12 C11 H11B 109.1
H11A C11 H11B 107.8
H11C C11 H11D 80.4
H12D C12 H12E 114.1
H12D C12 H12F 77.5
H12E C12 H12F 97.7
C7B O1B C4B 109.1
C7B O1B C1B 110.2
C4B O1B C1B 109.9
C10B C1B C2B 114.1
C10B C1B C9B 114.7
C2B C1B C9B 117.2
C10B C1B O1B 106.0
C2B C1B O1B 101.2
C9B C1B O1B 100.9
C1B C2B C3B 105.5
C1B C2B H2BA 110.6
C3B C2B H2BA 110.6
C1B C2B H2BB 110.6
C3B C2B H2BB 110.6
H2BA C2B H2BB 108.8
C4B C3B C2B 104.2
C4B C3B H3BA 110.9
C2B C3B H3BA 110.9
C4B C3B H3BB 110.9
C2B C3B H3BB 110.9
H3BA C3B H3BB 108.9
C3B C4B C5B 117.8
C3B C4B O1B 103.5
C5B C4B O1B 102.4
C3B C4B H4BA 110.8
C5B C4B H4BA 110.8
O1B C4B H4BA 110.8
C6B C5B C4B 104.2
C6B C5B H5BA 110.9
C4B C5B H5BA 110.9
C6B C5B H5BB 110.9
C4B C5B H5BB 110.9
H5BA C5B H5BB 108.9
C7B C6B C5B 103.8
C7B C6B H6BA 111.0
C5B C6B H6BA 111.0
C7B C6B H6BB 111.0
C5B C6B H6BB 111.0
H6BA C6B H6BB 109.0
C8B C7B C6B 118.0
C8B C7B O1B 102.9
C6B C7B O1B 103.5
C8B C7B H7BA 110.6
C6B C7B H7BA 110.6
O1B C7B H7BA 110.6
C7B C8B C9B 104.8
C7B C8B H8BA 110.8
C9B C8B H8BA 110.8
C7B C8B H8BB 110.8
C9B C8B H8BB 110.8
H8BA C8B H8BB 108.9
C8B C9B C1B 106.0
C8B C9B H9BA 110.5
C1B C9B H9BA 110.5
C8B C9B H9BB 110.5
C1B C9B H9BB 110.5
H9BA C9B H9BB 108.7
C1B C10B C11B 112.8
C1B C10B H10C 109.0
C11B C10B H10C 109.0
C1B C10B H10D 109.0
C11B C10B H10D 109.0
H10C C10B H10D 107.8
C10B C11B C12B 112.5
C10B C11B H11C 109.1
C12B C11B H11C 109.1
C10B C11B H11D 109.1
C12B C11B H11D 109.1
H11C C11B H11D 107.8
C11B C12B H12D 109.5
C11B C12B H12E 109.5
H12D C12B H12E 109.5
C11B C12B H12F 109.5
H12D C12B H12F 109.5
H12E C12B H12F 109.5
F4B P1 F3B 94.8(7)
F4B P1 F3 156.8(8)
F3B P1 F3 62.2(10)
F4B P1 F2 110.5(8)
F3B P1 F2 154.6(10)
F3 P1 F2 92.49(18)
F4B P1 F1B 98.1(8)
F3B P1 F1B 166.5(9)
F3 P1 F1B 104.7(6)
F3 P1 F4 90.09(13)
F2 P1 F4 177.08(15)
F1B P1 F4 165.1(6)
F4B P1 F5 92.6(4)
F3B P1 F5 91.2(3)
F3 P1 F5 90.23(12)
F2 P1 F5 89.28(14)
F1B P1 F5 92.2(5)
F4 P1 F5 89.35(7)
F4B P1 F6 86.9(4)
F3B P1 F6 89.4(3)
F3 P1 F6 90.43(12)
F2 P1 F6 90.36(14)
F1B P1 F6 87.3(5)
F4 P1 F6 90.99(8)
F5 P1 F6 179.26(5)
F3 P1 F1 177.44(14)
F2 P1 F1 89.94(16)
F4 P1 F1 87.46(9)
F5 P1 F1 89.00(9)
F6 P1 F1 90.36(9)
F4B P1 F2B 173.8(7)
F3B P1 F2B 80.6(8)
F1B P1 F2B 86.2(7)
F4 P1 F2B 108.6(7)
F5 P1 F2B 91.6(4)
F6 P1 F2B 88.9(4)
F1 P1 F2B 163.9(7)

loop_
_geom_bond_atom_site_label_1
_geom_bond_atom_site_label_2
_geom_bond_distance
O1 C4 1.525(2)
O1 C7 1.5279(16)
O1 C1 1.548(2)
C1 C10 1.5160(17)
C1 C2 1.518(3)
C1 C9 1.523(3)
C2 C3 1.533(2)
C2 H2A 0.9900
C2 H2B 0.9900
C3 C4 1.491(4)
C3 H3A 0.9900
C3 H3B 0.9900
C4 C5 1.518(2)
C4 H4 1.0000
C5 C6 1.514(3)
C5 H5A 0.9900
C5 H5B 0.9900
C6 C7 1.5146(18)
C6 H6A 0.9900
C6 H6B 0.9900
C7 C8 1.505(3)
C7 H7 1.0000
C8 C9 1.506(3)
C8 H8A 0.9900
C8 H8B 0.9900
C9 H9A 0.9900
C9 H9B 0.9900
C10 C11 1.528(2)
C10 H10A 0.9900
C10 H10B 0.9900
C11 C12 1.5292(19)
C11 H11A 0.9900
C11 H11B 0.9900
C12 H12A 0.9800
C12 H12B 0.9800
C12 H12C 0.9800
O1B C7B 1.5270
O1B C4B 1.5278
O1B C1B 1.5506
C1B C10B 1.5159
C1B C2B 1.5172
C1B C9B 1.5259
C2B C3B 1.5330
C2B H2BA 0.9900
C2B H2BB 0.9900
C3B C4B 1.4896
C3B H3BA 0.9900
C3B H3BB 0.9900
C4B C5B 1.5195
C4B H4BA 1.0000
C5B C6B 1.5159
C5B H5BA 0.9900
C5B H5BB 0.9900
C6B C7B 1.5144
C6B H6BA 0.9900
C6B H6BB 0.9900
C7B C8B 1.5029
C7B H7BA 1.0000
C8B C9B 1.5047
C8B H8BA 0.9900
C8B H8BB 0.9900
C9B H9BA 0.9900
C9B H9BB 0.9900
C10B C11B 1.5277
C10B H10C 0.9900
C10B H10D 0.9900
C11B C12B 1.5289
C11B H11C 0.9900
C11B H11D 0.9900
C12B H12D 0.9800
C12B H12E 0.9800
C12B H12F 0.9800
P1 F4B 1.490(9)
P1 F3B 1.549(6)
P1 F3 1.564(3)
P1 F2 1.577(2)
P1 F1B 1.585(11)
P1 F4 1.6056(16)
P1 F5 1.6069(8)
P1 F6 1.6072(8)
P1 F1 1.6139(19)
P1 F2B 1.654(11)
